data_2235496
loop_
_publ_author_name
'Bhatt, Nilay'
'Bhatt, Pralav'
'Vyas, Kartik B.'
'Nimavat, Kiran'
'Govender, Thavendran'
'Kruger, Hendrik G.'
'Maguire, Glenn E. M.'

_publ_section_title
;
 Ethyl
 2-(3,5-dimethyl-1,1-dioxo-2<i>H</i>-1\l^6^,2,6-thiadiazin-4-yl)benzoate
;
_journal_coeditor_code HG5223
_journal_issue 7
_journal_name_full 'Acta Crystallographica Section E'
_journal_page_first o2160
_journal_paper_doi 10.1107/S1600536812024907
_journal_volume 68
_journal_year 2012
_chemical_formula_iupac 'C14 H16 N2 O4 S'
_chemical_formula_moiety 'C14 H16 N2 O4 S'
_chemical_formula_sum 'C14 H16 N2 O4 S'
_chemical_formula_weight 308.35
_chemical_name_systematic
;
Ethyl 2-(3,5-dimethyl-1,1-dioxo-2<i>H</i>-1\l^6^,2,6-thiadiazin-4-yl)benzoate
;
_space_group_IT_number 4
_symmetry_cell_setting monoclinic
_symmetry_space_group_name_Hall 'P 2yb'
_symmetry_space_group_name_H-M 'P 1 21 1'
_atom_sites_solution_hydrogens geom
_atom_sites_solution_primary direct
_atom_sites_solution_secondary difmap
_audit_creation_method SHELXL-97
_cell_angle_alpha 90.00
_cell_angle_beta 94.982(2)
_cell_angle_gamma 90.00
_cell_formula_units_Z 2
_cell_length_a 10.3943(2)
_cell_length_b 6.6089(2)
_cell_length_c 10.6563(3)
_cell_measurement_reflns_used 3321
_cell_measurement_temperature 173(2)
_cell_measurement_theta_max 27.45
_cell_measurement_theta_min 3.63
_cell_volume 729.27(3)
_computing_cell_refinement 'DENZO-SMN (Otwinowski & Minor, 1997)'
_computing_data_collection 'COLLECT (Nonius, 2000)'
_computing_data_reduction 'DENZO-SMN (Otwinowski & Minor, 1997)'
_computing_molecular_graphics 'OLEX2 (Dolomanov <i>et al.</i>, 2009)'
_computing_publication_material 'SHELXL97 (Sheldrick, 2008)'
_computing_structure_refinement 'SHELXL97 (Sheldrick, 2008)'
_computing_structure_solution 'SHELXS97 (Sheldrick, 2008)'
_diffrn_ambient_temperature 173(2)
_diffrn_measured_fraction_theta_full 0.997
_diffrn_measured_fraction_theta_max 0.997
_diffrn_measurement_device_type 'Nonius KappaCCD'
_diffrn_measurement_method '1.2\% \f scans and \w scans'
_diffrn_radiation_monochromator graphite
_diffrn_radiation_source 'fine-focus sealed tube'
_diffrn_radiation_type MoK\a
_diffrn_radiation_wavelength 0.71073
_diffrn_reflns_av_R_equivalents 0.0133
_diffrn_reflns_av_sigmaI/netI 0.0219
_diffrn_reflns_limit_h_max 13
_diffrn_reflns_limit_h_min -13
_diffrn_reflns_limit_k_max 8
_diffrn_reflns_limit_k_min -8
_diffrn_reflns_limit_l_max 13
_diffrn_reflns_limit_l_min -13
_diffrn_reflns_number 3321
_diffrn_reflns_theta_full 27.45
_diffrn_reflns_theta_max 27.45
_diffrn_reflns_theta_min 3.63
_diffrn_standards_decay_% 0
_diffrn_standards_interval_count 0
_diffrn_standards_interval_time 0
_diffrn_standards_number 0
_exptl_absorpt_coefficient_mu 0.239
_exptl_absorpt_correction_T_max 0.9470
_exptl_absorpt_correction_T_min 0.9426
_exptl_absorpt_correction_type multi-scan
_exptl_absorpt_process_details '(SADABS; Bruker, 2006)'
_exptl_crystal_colour colourless
_exptl_crystal_density_diffrn 1.404
_exptl_crystal_density_method 'not measured'
_exptl_crystal_description block
_exptl_crystal_F_000 324
_exptl_crystal_size_max 0.25
_exptl_crystal_size_mid 0.24
_exptl_crystal_size_min 0.23
_refine_diff_density_max 0.217
_refine_diff_density_min -0.220
_refine_ls_abs_structure_details 'Flack (1983) ???? Friedel pairs'
_refine_ls_abs_structure_Flack -0.03(5)
_refine_ls_extinction_coef 0.021(3)
_refine_ls_extinction_expression Fc^*^=kFc[1+0.001xFc^2^\l^3^/sin(2\q)]^-1/4^
_refine_ls_extinction_method 'SHELXL97 (Sheldrick, 2008)'
_refine_ls_goodness_of_fit_ref 1.082
_refine_ls_hydrogen_treatment mixed
_refine_ls_matrix_type full
_refine_ls_number_parameters 198
_refine_ls_number_reflns 3321
_refine_ls_number_restraints 2
_refine_ls_restrained_S_all 1.082
_refine_ls_R_factor_all 0.0305
_refine_ls_R_factor_gt 0.0265
_refine_ls_shift/su_max 0.000
_refine_ls_shift/su_mean 0.000
_refine_ls_structure_factor_coef Fsqd
_refine_ls_weighting_details 'calc w=1/[\s^2^(Fo^2^)+(0.0356P)^2^+0.1059P] where P=(Fo^2^+2Fc^2^)/3'
_refine_ls_weighting_scheme calc
_refine_ls_wR_factor_gt 0.0647
_refine_ls_wR_factor_ref 0.0668
_reflns_number_gt 3083
_reflns_number_total 3321
_reflns_threshold_expression I>2\s(I)
_cod_data_source_file hg5223.cif
_cod_data_source_block I
_cod_original_sg_symbol_H-M 'P 21'
_cod_database_code 2235496
_cod_database_fobs_code 2235496

loop_
_symmetry_equiv_pos_as_xyz
'x, y, z'
'-x, y+1/2, -z'

loop_
_atom_site_type_symbol
_atom_site_label
_atom_site_fract_x
_atom_site_fract_y
_atom_site_fract_z
_atom_site_U_iso_or_equiv
_atom_site_adp_type
_atom_site_calc_flag
_atom_site_refinement_flags
_atom_site_occupancy
_atom_site_symmetry_multiplicity
S S1 0.22417(3) 0.66320(6) -0.19373(3) 0.02436(10) Uani d . 1 1
O O1 0.32997(11) 0.7730(2) -0.23716(11) 0.0362(3) Uani d . 1 1
O O2 0.13244(11) 0.58238(18) -0.28774(10) 0.0343(3) Uani d . 1 1
O O3 0.07360(10) 0.52605(18) 0.21011(10) 0.0305(3) Uani d . 1 1
O O4 0.04265(9) 0.69099(17) 0.38957(9) 0.0245(2) Uani d . 1 1
N N1 0.14372(11) 0.81211(19) -0.10443(11) 0.0228(3) Uani d D 1 1
H H1 0.0717(13) 0.887(3) -0.1454(17) 0.049(6) Uiso d D 1 1
N N2 0.27760(12) 0.4887(2) -0.09828(12) 0.0287(3) Uani d . 1 1
C C1 0.11769(16) 1.0140(3) 0.07966(15) 0.0323(4) Uani d . 1 1
H H1A 0.0268 0.9787 0.0850 0.048 Uiso calc R 1 1
H H1B 0.1233 1.1368 0.0288 0.048 Uiso calc R 1 1
H H1C 0.1591 1.0381 0.1645 0.048 Uiso calc R 1 1
C C2 0.18463(13) 0.8442(2) 0.01961(13) 0.0209(3) Uani d . 1 1
C C3 0.27298(13) 0.7164(2) 0.08085(13) 0.0206(3) Uani d . 1 1
C C4 0.30819(13) 0.5334(2) 0.02143(14) 0.0244(3) Uani d . 1 1
C C5 0.37968(18) 0.3714(3) 0.09778(16) 0.0377(4) Uani d . 1 1
H H5A 0.4693 0.4140 0.1186 0.057 Uiso calc R 1 1
H H5B 0.3784 0.2457 0.0489 0.057 Uiso calc R 1 1
H H5C 0.3380 0.3487 0.1756 0.057 Uiso calc R 1 1
C C6 0.32137(14) 0.7514(2) 0.21576(13) 0.0226(3) Uani d . 1 1
C C7 0.24812(13) 0.7118(2) 0.31791(12) 0.0207(3) Uani d . 1 1
C C8 0.30187(14) 0.7466(2) 0.44105(13) 0.0243(3) Uani d . 1 1
H H8 0.2517 0.7216 0.5098 0.029 Uiso calc R 1 1
C C9 0.42703(15) 0.8167(3) 0.46405(14) 0.0284(3) Uani d . 1 1
H H9 0.4634 0.8364 0.5481 0.034 Uiso calc R 1 1
C C10 0.49884(15) 0.8579(3) 0.36372(15) 0.0313(4) Uani d . 1 1
H H10 0.5843 0.9086 0.3788 0.038 Uiso calc R 1 1
C C11 0.44671(14) 0.8255(3) 0.24139(14) 0.0296(3) Uani d . 1 1
H H11 0.4973 0.8543 0.1734 0.036 Uiso calc R 1 1
C C12 0.11380(13) 0.6337(2) 0.29881(12) 0.0222(3) Uani d . 1 1
C C13 -0.08984(13) 0.6165(2) 0.38507(14) 0.0269(3) Uani d . 1 1
H H13A -0.0908 0.4668 0.3881 0.032 Uiso calc R 1 1
H H13B -0.1394 0.6610 0.3064 0.032 Uiso calc R 1 1
C C14 -0.14763(15) 0.7028(3) 0.49745(14) 0.0309(4) Uani d . 1 1
H H14A -0.1467 0.8509 0.4928 0.046 Uiso calc R 1 1
H H14B -0.0971 0.6586 0.5745 0.046 Uiso calc R 1 1
H H14C -0.2369 0.6554 0.4986 0.046 Uiso calc R 1 1

loop_
_atom_site_aniso_label
_atom_site_aniso_U_11
_atom_site_aniso_U_22
_atom_site_aniso_U_33
_atom_site_aniso_U_12
_atom_site_aniso_U_13
_atom_site_aniso_U_23
S1 0.02388(17) 0.0332(2) 0.01587(16) 0.00301(16) 0.00125(11) -0.00161(15)
O1 0.0280(6) 0.0546(7) 0.0272(6) -0.0033(5) 0.0091(5) 0.0012(5)
O2 0.0371(6) 0.0418(7) 0.0223(5) 0.0019(5) -0.0074(5) -0.0080(5)
O3 0.0283(5) 0.0411(7) 0.0221(5) -0.0120(5) 0.0017(4) -0.0079(5)
O4 0.0196(4) 0.0317(6) 0.0224(5) -0.0035(4) 0.0033(4) -0.0038(5)
N1 0.0220(6) 0.0292(7) 0.0169(6) 0.0044(5) 0.0001(4) 0.0016(5)
N2 0.0318(7) 0.0337(7) 0.0203(6) 0.0090(6) 0.0013(5) -0.0023(5)
C1 0.0378(9) 0.0303(9) 0.0288(8) 0.0088(7) 0.0025(7) -0.0046(7)
C2 0.0210(7) 0.0248(7) 0.0170(7) -0.0015(6) 0.0030(5) -0.0003(6)
C3 0.0184(6) 0.0282(8) 0.0153(6) -0.0006(5) 0.0016(5) 0.0006(5)
C4 0.0204(7) 0.0310(8) 0.0217(7) 0.0042(6) 0.0025(5) 0.0026(6)
C5 0.0416(10) 0.0385(10) 0.0317(9) 0.0143(8) -0.0046(7) 0.0036(7)
C6 0.0218(7) 0.0278(7) 0.0178(7) 0.0009(6) -0.0002(5) 0.0017(6)
C7 0.0218(6) 0.0225(8) 0.0175(6) -0.0007(5) -0.0007(5) -0.0009(5)
C8 0.0278(7) 0.0284(8) 0.0164(7) -0.0008(6) 0.0009(5) -0.0006(6)
C9 0.0286(8) 0.0337(8) 0.0216(7) -0.0037(7) -0.0051(6) -0.0019(6)
C10 0.0230(7) 0.0416(10) 0.0282(8) -0.0078(7) -0.0042(6) 0.0004(7)
C11 0.0232(7) 0.0420(9) 0.0238(8) -0.0039(7) 0.0027(6) 0.0016(7)
C12 0.0240(7) 0.0255(8) 0.0169(6) -0.0020(6) 0.0010(5) 0.0023(6)
C13 0.0201(7) 0.0315(9) 0.0290(8) -0.0046(6) 0.0016(5) -0.0024(6)
C14 0.0263(7) 0.0362(10) 0.0310(8) -0.0025(6) 0.0062(6) -0.0002(7)

loop_
_atom_type_symbol
_atom_type_description
_atom_type_scat_dispersion_real
_atom_type_scat_dispersion_imag
_atom_type_scat_source
C C 0.0033 0.0016 'International Tables Vol C Tables 4.2.6.8 and 6.1.1.4'
H H 0.0000 0.0000 'International Tables Vol C Tables 4.2.6.8 and 6.1.1.4'
N N 0.0061 0.0033 'International Tables Vol C Tables 4.2.6.8 and 6.1.1.4'
O O 0.0106 0.0060 'International Tables Vol C Tables 4.2.6.8 and 6.1.1.4'
S S 0.1246 0.1234 'International Tables Vol C Tables 4.2.6.8 and 6.1.1.4'

loop_
_geom_angle_atom_site_label_1
_geom_angle_atom_site_label_2
_geom_angle_atom_site_label_3
_geom_angle
O2 S1 O1 116.72(7)
O2 S1 N2 110.47(7)
O1 S1 N2 109.69(7)
O2 S1 N1 106.73(7)
O1 S1 N1 109.12(7)
N2 S1 N1 103.20(6)
C12 O4 C13 117.73(11)
C2 N1 S1 121.31(10)
C2 N1 H1 121.2(12)
S1 N1 H1 117.2(12)
C4 N2 S1 119.50(11)
C2 C1 H1A 109.5
C2 C1 H1B 109.5
H1A C1 H1B 109.5
C2 C1 H1C 109.5
H1A C1 H1C 109.5
H1B C1 H1C 109.5
N1 C2 C3 120.21(13)
N1 C2 C1 114.38(13)
C3 C2 C1 125.23(13)
C2 C3 C4 119.86(13)
C2 C3 C6 121.10(13)
C4 C3 C6 118.59(13)
N2 C4 C3 124.64(13)
N2 C4 C5 115.46(14)
C3 C4 C5 119.84(13)
C4 C5 H5A 109.5
C4 C5 H5B 109.5
H5A C5 H5B 109.5
C4 C5 H5C 109.5
H5A C5 H5C 109.5
H5B C5 H5C 109.5
C11 C6 C7 118.20(13)
C11 C6 C3 118.12(13)
C7 C6 C3 123.68(13)
C8 C7 C6 119.76(13)
C8 C7 C12 118.63(12)
C6 C7 C12 121.60(12)
C9 C8 C7 120.93(13)
C9 C8 H8 119.5
C7 C8 H8 119.5
C8 C9 C10 119.44(14)
C8 C9 H9 120.3
C10 C9 H9 120.3
C9 C10 C11 120.28(14)
C9 C10 H10 119.9
C11 C10 H10 119.9
C10 C11 C6 121.38(14)
C10 C11 H11 119.3
C6 C11 H11 119.3
O3 C12 O4 123.68(12)
O3 C12 C7 124.07(13)
O4 C12 C7 112.25(11)
O4 C13 C14 106.74(11)
O4 C13 H13A 110.4
C14 C13 H13A 110.4
O4 C13 H13B 110.4
C14 C13 H13B 110.4
H13A C13 H13B 108.6
C13 C14 H14A 109.5
C13 C14 H14B 109.5
H14A C14 H14B 109.5
C13 C14 H14C 109.5
H14A C14 H14C 109.5
H14B C14 H14C 109.5

loop_
_geom_bond_atom_site_label_1
_geom_bond_atom_site_label_2
_geom_bond_distance
S1 O2 1.4255(11)
S1 O1 1.4279(12)
S1 N2 1.6046(14)
S1 N1 1.6466(12)
O3 C12 1.2269(17)
O4 C12 1.3229(17)
O4 C13 1.4593(16)
N1 C2 1.3694(18)
N1 H1 0.9697(10)
N2 C4 1.3210(19)
C1 C2 1.494(2)
C1 H1A 0.9800
C1 H1B 0.9800
C1 H1C 0.9800
C2 C3 1.3707(19)
C3 C4 1.427(2)
C3 C6 1.4992(19)
C4 C5 1.502(2)
C5 H5A 0.9800
C5 H5B 0.9800
C5 H5C 0.9800
C6 C11 1.396(2)
C6 C7 1.406(2)
C7 C8 1.3998(18)
C7 C12 1.4859(19)
C8 C9 1.383(2)
C8 H8 0.9500
C9 C10 1.383(2)
C9 H9 0.9500
C10 C11 1.384(2)
C10 H10 0.9500
C11 H11 0.9500
C13 C14 1.498(2)
C13 H13A 0.9900
C13 H13B 0.9900
C14 H14A 0.9800
C14 H14B 0.9800
C14 H14C 0.9800

loop_
_geom_hbond_atom_site_label_D
_geom_hbond_atom_site_label_H
_geom_hbond_atom_site_label_A
_geom_hbond_site_symmetry_A
_geom_hbond_distance_DH
_geom_hbond_distance_HA
_geom_hbond_distance_DA
_geom_hbond_angle_DHA
N1 H1 O3 2_555 0.969(16) 1.849(16) 2.8157(16) 174.6(15)
C5 H5A O1 2_645 0.98 2.52 3.310(2) 137

loop_
_geom_torsion_atom_site_label_1
_geom_torsion_atom_site_label_2
_geom_torsion_atom_site_label_3
_geom_torsion_atom_site_label_4
_geom_torsion
O2 S1 N1 C2 151.55(12)
O1 S1 N1 C2 -81.50(13)
N2 S1 N1 C2 35.09(13)
O2 S1 N2 C4 -146.56(12)
O1 S1 N2 C4 83.40(13)
N1 S1 N2 C4 -32.79(13)
S1 N1 C2 C3 -16.62(19)
S1 N1 C2 C1 167.96(11)
N1 C2 C3 C4 -9.2(2)
C1 C2 C3 C4 165.70(14)
N1 C2 C3 C6 178.59(13)
C1 C2 C3 C6 -6.5(2)
S1 N2 C4 C3 13.8(2)
S1 N2 C4 C5 -169.16(12)
C2 C3 C4 N2 11.2(2)
C6 C3 C4 N2 -176.42(14)
C2 C3 C4 C5 -165.74(14)
C6 C3 C4 C5 6.7(2)
C2 C3 C6 C11 -106.03(17)
C4 C3 C6 C11 81.65(18)
C2 C3 C6 C7 74.6(2)
C4 C3 C6 C7 -97.68(17)
C11 C6 C7 C8 -0.2(2)
C3 C6 C7 C8 179.14(14)
C11 C6 C7 C12 179.72(14)
C3 C6 C7 C12 -0.9(2)
C6 C7 C8 C9 -0.9(2)
C12 C7 C8 C9 179.14(14)
C7 C8 C9 C10 1.7(2)
C8 C9 C10 C11 -1.2(3)
C9 C10 C11 C6 0.1(3)
C7 C6 C11 C10 0.6(2)
C3 C6 C11 C10 -178.75(15)
C13 O4 C12 O3 1.8(2)
C13 O4 C12 C7 -177.25(12)
C8 C7 C12 O3 -150.10(15)
C6 C7 C12 O3 30.0(2)
C8 C7 C12 O4 28.97(19)
C6 C7 C12 O4 -150.95(13)
C12 O4 C13 C14 179.87(12)

loop_
_cod_related_entry_id
_cod_related_entry_database
_cod_related_entry_code
1 ChemSpider 30657881
